data_4068738
loop_
_publ_author_name
'Zi, Guofu'
'Liu, Xue'
'Xiang, Li'
'Song, Haibin'

_publ_section_title
;
 Synthesis of Group 4 Metal Amides with New Chiral Biaryldiamine-Based
 Ligands and Their Use as Catalysts for Asymmetric
 Hydroamination/Cyclization
;
_journal_issue 4
_journal_name_full Organometallics
_journal_page_first 1127
_journal_paper_doi 10.1021/om801061v
_journal_volume 28
_journal_year 2009
_chemical_absolute_configuration rm
_chemical_formula_moiety 'C22 H20 N2'
_chemical_formula_sum 'C22 H20 N2'
_chemical_formula_weight 312.40
_chemical_name_systematic
; 
 ? 
;
_space_group_IT_number 19
_symmetry_cell_setting orthorhombic
_symmetry_space_group_name_Hall 'P 2ac 2ab'
_symmetry_space_group_name_H-M 'P 21 21 21'
_atom_sites_solution_hydrogens geom
_atom_sites_solution_primary direct
_atom_sites_solution_secondary difmap
_audit_creation_method SHELXL-97
_cell_angle_alpha 90.00
_cell_angle_beta 90.00
_cell_angle_gamma 90.00
_cell_formula_units_Z 4
_cell_length_a 8.717(2)
_cell_length_b 10.984(3)
_cell_length_c 17.422(4)
_cell_measurement_reflns_used 5822
_cell_measurement_temperature 113(2)
_cell_measurement_theta_max 27.9
_cell_measurement_theta_min 2.2
_cell_volume 1668.1(7)
_computing_cell_refinement CrystalClear
_computing_data_collection CrystalClear
_computing_data_reduction CrystalClear
_computing_publication_material 'CrystalStructure 3.7.0'
_computing_structure_refinement 'SHELXL-97 (Sheldrick, 1997)'
_computing_structure_solution 'SHELXS-97 (Sheldrick, 1990)'
_diffrn_ambient_temperature 113(2)
_diffrn_detector_area_resol_mean 7.31
_diffrn_measured_fraction_theta_full 0.999
_diffrn_measured_fraction_theta_max 0.999
_diffrn_measurement_device_type 'Rigaku Saturn'
_diffrn_measurement_method \w
_diffrn_radiation_monochromator confocal
_diffrn_radiation_source 'rotating anode'
_diffrn_radiation_type MoK\a
_diffrn_radiation_wavelength 0.71070
_diffrn_reflns_av_R_equivalents 0.0428
_diffrn_reflns_av_sigmaI/netI 0.0425
_diffrn_reflns_limit_h_max 11
_diffrn_reflns_limit_h_min -11
_diffrn_reflns_limit_k_max 14
_diffrn_reflns_limit_k_min -14
_diffrn_reflns_limit_l_max 21
_diffrn_reflns_limit_l_min -22
_diffrn_reflns_number 21072
_diffrn_reflns_theta_full 27.86
_diffrn_reflns_theta_max 27.86
_diffrn_reflns_theta_min 2.19
_exptl_absorpt_coefficient_mu 0.073
_exptl_absorpt_correction_T_max 0.9855
_exptl_absorpt_correction_T_min 0.9798
_exptl_absorpt_correction_type multi-scan
_exptl_absorpt_process_details 'Jacobson, R. (1998) Private communication'
_exptl_crystal_colour colorless
_exptl_crystal_density_diffrn 1.244
_exptl_crystal_density_method 'not measured'
_exptl_crystal_description block
_exptl_crystal_F_000 664
_exptl_crystal_size_max 0.28
_exptl_crystal_size_mid 0.26
_exptl_crystal_size_min 0.20
_refine_diff_density_max 0.211
_refine_diff_density_min -0.171
_refine_diff_density_rms 0.037
_refine_ls_abs_structure_details 'None, Friedel Pairs merged'
_refine_ls_extinction_coef 0.039(4)
_refine_ls_extinction_expression Fc^*^=kFc[1+0.001xFc^2^\l^3^/sin(2\q)]^-1/4^
_refine_ls_extinction_method SHELXL
_refine_ls_goodness_of_fit_ref 1.048
_refine_ls_hydrogen_treatment mixed
_refine_ls_matrix_type full
_refine_ls_number_parameters 229
_refine_ls_number_reflns 2274
_refine_ls_number_restraints 0
_refine_ls_restrained_S_all 1.048
_refine_ls_R_factor_all 0.0385
_refine_ls_R_factor_gt 0.0351
_refine_ls_shift/su_max 0.000
_refine_ls_shift/su_mean 0.000
_refine_ls_structure_factor_coef Fsqd
_refine_ls_weighting_details 'calc w=1/[\s^2^(Fo^2^)+(0.0568P)^2^+0.1487P] where P=(Fo^2^+2Fc^2^)/3'
_refine_ls_weighting_scheme calc
_refine_ls_wR_factor_gt 0.0877
_refine_ls_wR_factor_ref 0.0897
_reflns_number_gt 2142
_reflns_number_total 2274
_reflns_threshold_expression >2sigma(I)
_cod_data_source_file om801061v_si_001.cif
_cod_data_source_block compound1
_cod_database_code 4068738

loop_
_symmetry_equiv_pos_as_xyz
'x, y, z'
'x+1/2, -y+1/2, -z'
'-x, y+1/2, -z+1/2'
'-x+1/2, -y, z+1/2'

loop_
_atom_site_label
_atom_site_type_symbol
_atom_site_fract_x
_atom_site_fract_y
_atom_site_fract_z
_atom_site_U_iso_or_equiv
_atom_site_adp_type
_atom_site_occupancy
_atom_site_symmetry_multiplicity
_atom_site_calc_flag
_atom_site_refinement_flags
N1 N 0.36782(18) 0.78141(14) -0.02279(8) 0.0265(3) Uani 1 1 d .
N2 N 0.58086(16) 0.72506(12) 0.19524(8) 0.0228(3) Uani 1 1 d .
C1 C 0.28879(18) 0.75114(13) 0.10905(8) 0.0179(3) Uani 1 1 d .
C2 C 0.28205(19) 0.81590(14) 0.04059(9) 0.0213(3) Uani 1 1 d .
C3 C 0.1919(2) 0.92395(15) 0.03546(10) 0.0263(4) Uani 1 1 d .
H3 H 0.1892 0.9682 -0.0114 0.032 Uiso 1 1 calc R
C4 C 0.1096(2) 0.96451(15) 0.09657(10) 0.0290(4) Uani 1 1 d .
H4 H 0.0498 1.0364 0.0916 0.035 Uiso 1 1 calc R
C5 C 0.11172(19) 0.90137(14) 0.16769(10) 0.0240(4) Uani 1 1 d .
C6 C 0.20294(18) 0.79351(13) 0.17382(9) 0.0194(3) Uani 1 1 d .
C7 C 0.20355(19) 0.73155(14) 0.24557(9) 0.0217(3) Uani 1 1 d .
H7 H 0.2630 0.6596 0.2512 0.026 Uiso 1 1 calc R
C8 C 0.1199(2) 0.77382(16) 0.30672(10) 0.0271(4) Uani 1 1 d .
H8 H 0.1224 0.7309 0.3540 0.032 Uiso 1 1 calc R
C9 C 0.0302(2) 0.88021(17) 0.30030(11) 0.0307(4) Uani 1 1 d .
H9 H -0.0273 0.9088 0.3430 0.037 Uiso 1 1 calc R
C10 C 0.0266(2) 0.94178(16) 0.23226(11) 0.0299(4) Uani 1 1 d .
H10 H -0.0341 1.0133 0.2281 0.036 Uiso 1 1 calc R
C11 C 0.37912(18) 0.63547(13) 0.11481(8) 0.0168(3) Uani 1 1 d .
C12 C 0.51339(19) 0.62525(14) 0.15874(8) 0.0186(3) Uani 1 1 d .
C13 C 0.57960(19) 0.50722(14) 0.16935(9) 0.0210(3) Uani 1 1 d .
H13 H 0.6688 0.4993 0.2002 0.025 Uiso 1 1 calc R
C14 C 0.51812(19) 0.40567(14) 0.13632(9) 0.0215(3) Uani 1 1 d .
H14 H 0.5643 0.3287 0.1454 0.026 Uiso 1 1 calc R
C15 C 0.38678(18) 0.41285(14) 0.08873(8) 0.0187(3) Uani 1 1 d .
C16 C 0.31743(18) 0.52892(13) 0.07848(8) 0.0173(3) Uani 1 1 d .
C17 C 0.18228(19) 0.53402(14) 0.03252(9) 0.0209(3) Uani 1 1 d .
H17 H 0.1321 0.6099 0.0252 0.025 Uiso 1 1 calc R
C18 C 0.1232(2) 0.43118(15) -0.00138(9) 0.0251(4) Uani 1 1 d .
H18 H 0.0339 0.4374 -0.0324 0.030 Uiso 1 1 calc R
C19 C 0.1929(2) 0.31678(15) 0.00916(9) 0.0259(4) Uani 1 1 d .
H19 H 0.1512 0.2463 -0.0145 0.031 Uiso 1 1 calc R
C20 C 0.3214(2) 0.30839(14) 0.05392(9) 0.0229(3) Uani 1 1 d .
H20 H 0.3677 0.2311 0.0618 0.027 Uiso 1 1 calc R
C21 C 0.5918(2) 0.84289(15) 0.15675(10) 0.0263(4) Uani 1 1 d .
H21A H 0.6986 0.8707 0.1573 0.032 Uiso 1 1 calc R
H21B H 0.5272 0.9023 0.1836 0.032 Uiso 1 1 calc R
H21C H 0.5569 0.8348 0.1035 0.032 Uiso 1 1 calc R
C22 C 0.7034(2) 0.70392(17) 0.25033(10) 0.0293(4) Uani 1 1 d .
H22A H 0.7242 0.7792 0.2787 0.035 Uiso 1 1 calc R
H22B H 0.7963 0.6783 0.2231 0.035 Uiso 1 1 calc R
H22C H 0.6722 0.6400 0.2864 0.035 Uiso 1 1 calc R
H1 H 0.343(3) 0.8171(19) -0.0667(12) 0.041(6) Uiso 1 1 d .
H2 H 0.412(3) 0.702(2) -0.0245(11) 0.033(5) Uiso 1 1 d .

loop_
_atom_site_aniso_label
_atom_site_aniso_U_11
_atom_site_aniso_U_22
_atom_site_aniso_U_33
_atom_site_aniso_U_23
_atom_site_aniso_U_13
_atom_site_aniso_U_12
N1 0.0309(8) 0.0274(7) 0.0213(7) 0.0044(6) -0.0003(6) -0.0021(7)
N2 0.0221(7) 0.0229(7) 0.0235(6) -0.0012(6) -0.0059(6) -0.0003(6)
C1 0.0165(7) 0.0160(6) 0.0214(7) 0.0000(6) -0.0043(6) -0.0002(6)
C2 0.0196(8) 0.0190(7) 0.0254(8) 0.0005(6) -0.0050(6) -0.0036(6)
C3 0.0303(9) 0.0194(7) 0.0291(8) 0.0057(6) -0.0096(7) -0.0006(7)
C4 0.0272(9) 0.0176(7) 0.0422(10) -0.0018(7) -0.0103(8) 0.0044(7)
C5 0.0180(7) 0.0194(7) 0.0347(9) -0.0051(7) -0.0042(7) -0.0010(6)
C6 0.0163(7) 0.0167(7) 0.0253(8) -0.0037(6) -0.0021(6) -0.0027(6)
C7 0.0204(7) 0.0197(7) 0.0250(8) -0.0024(6) 0.0005(6) -0.0035(6)
C8 0.0247(8) 0.0303(9) 0.0262(8) -0.0055(7) 0.0032(7) -0.0073(7)
C9 0.0221(9) 0.0332(9) 0.0370(10) -0.0150(8) 0.0059(8) -0.0046(7)
C10 0.0197(8) 0.0233(8) 0.0466(11) -0.0124(8) -0.0006(8) 0.0008(7)
C11 0.0177(7) 0.0161(7) 0.0167(7) 0.0012(5) 0.0018(6) 0.0014(6)
C12 0.0192(7) 0.0209(7) 0.0158(7) -0.0009(6) -0.0003(6) 0.0005(6)
C13 0.0185(7) 0.0254(8) 0.0192(7) -0.0001(6) -0.0032(6) 0.0050(7)
C14 0.0234(8) 0.0200(7) 0.0212(7) 0.0011(6) 0.0003(7) 0.0067(6)
C15 0.0200(7) 0.0190(7) 0.0172(7) -0.0009(6) 0.0027(6) 0.0026(6)
C16 0.0176(7) 0.0179(7) 0.0164(7) -0.0009(6) 0.0010(6) 0.0004(6)
C17 0.0218(8) 0.0173(7) 0.0235(8) 0.0011(6) -0.0024(7) 0.0006(6)
C18 0.0252(8) 0.0237(8) 0.0264(8) 0.0005(6) -0.0072(7) -0.0018(7)
C19 0.0308(9) 0.0200(7) 0.0269(8) -0.0043(7) -0.0037(7) -0.0022(7)
C20 0.0270(8) 0.0176(7) 0.0241(8) -0.0019(6) 0.0007(7) 0.0034(6)
C21 0.0254(9) 0.0246(8) 0.0289(9) -0.0011(7) 0.0013(7) -0.0037(7)
C22 0.0268(9) 0.0324(9) 0.0288(9) -0.0077(7) -0.0101(7) 0.0019(8)

loop_
_atom_type_symbol
_atom_type_description
_atom_type_scat_dispersion_real
_atom_type_scat_dispersion_imag
_atom_type_scat_source
C C 0.0033 0.0000 'International Tables Vol C Tables 4.2.6.8 and 6.1.1.4'
H H 0.0000 0.0000 'International Tables Vol C Tables 4.2.6.8 and 6.1.1.4'
N N 0.0061 0.0000 'International Tables Vol C Tables 4.2.6.8 and 6.1.1.4'

loop_
_geom_angle_atom_site_label_1
_geom_angle_atom_site_label_2
_geom_angle_atom_site_label_3
_geom_angle
C2 N1 H1 115.6(14)
C2 N1 H2 119.5(13)
H1 N1 H2 118.5(18)
C12 N2 C22 118.95(13)
C12 N2 C21 120.91(13)
C22 N2 C21 113.36(14)
C2 C1 C6 119.20(14)
C2 C1 C11 120.91(14)
C6 C1 C11 119.84(13)
N1 C2 C1 121.39(15)
N1 C2 C3 118.34(15)
C1 C2 C3 120.19(15)
C4 C3 C2 120.96(15)
C4 C3 H3 119.5
C2 C3 H3 119.5
C3 C4 C5 121.12(15)
C3 C4 H4 119.4
C5 C4 H4 119.4
C10 C5 C4 122.17(15)
C10 C5 C6 119.36(15)
C4 C5 C6 118.47(15)
C7 C6 C5 117.62(14)
C7 C6 C1 122.33(14)
C5 C6 C1 120.05(14)
C8 C7 C6 121.21(15)
C8 C7 H7 119.4
C6 C7 H7 119.4
C7 C8 C9 120.89(17)
C7 C8 H8 119.6
C9 C8 H8 119.6
C10 C9 C8 119.46(16)
C10 C9 H9 120.3
C8 C9 H9 120.3
C9 C10 C5 121.46(16)
C9 C10 H10 119.3
C5 C10 H10 119.3
C12 C11 C16 119.20(14)
C12 C11 C1 122.88(13)
C16 C11 C1 117.72(13)
N2 C12 C11 122.46(14)
N2 C12 C13 118.83(13)
C11 C12 C13 118.65(14)
C14 C13 C12 121.84(14)
C14 C13 H13 119.1
C12 C13 H13 119.1
C13 C14 C15 121.27(15)
C13 C14 H14 119.4
C15 C14 H14 119.4
C14 C15 C20 122.05(14)
C14 C15 C16 117.85(14)
C20 C15 C16 120.07(14)
C15 C16 C17 117.19(13)
C15 C16 C11 121.10(13)
C17 C16 C11 121.69(13)
C18 C17 C16 121.23(14)
C18 C17 H17 119.4
C16 C17 H17 119.4
C17 C18 C19 121.05(15)
C17 C18 H18 119.5
C19 C18 H18 119.5
C20 C19 C18 119.20(15)
C20 C19 H19 120.4
C18 C19 H19 120.4
C19 C20 C15 121.23(14)
C19 C20 H20 119.4
C15 C20 H20 119.4
N2 C21 H21A 109.5
N2 C21 H21B 109.5
H21A C21 H21B 109.5
N2 C21 H21C 109.5
H21A C21 H21C 109.5
H21B C21 H21C 109.5
N2 C22 H22A 109.5
N2 C22 H22B 109.5
H22A C22 H22B 109.5
N2 C22 H22C 109.5
H22A C22 H22C 109.5
H22B C22 H22C 109.5

loop_
_geom_bond_atom_site_label_1
_geom_bond_atom_site_label_2
_geom_bond_distance
N1 C2 1.386(2)
N1 H1 0.89(2)
N1 H2 0.95(2)
N2 C12 1.397(2)
N2 C22 1.455(2)
N2 C21 1.461(2)
C1 C2 1.390(2)
C1 C6 1.432(2)
C1 C11 1.498(2)
C2 C3 1.426(2)
C3 C4 1.359(2)
C3 H3 0.9500
C4 C5 1.420(2)
C4 H4 0.9500
C5 C10 1.419(2)
C5 C6 1.431(2)
C6 C7 1.423(2)
C7 C8 1.372(2)
C7 H7 0.9500
C8 C9 1.410(3)
C8 H8 0.9500
C9 C10 1.365(3)
C9 H9 0.9500
C10 H10 0.9500
C11 C12 1.403(2)
C11 C16 1.435(2)
C12 C13 1.431(2)
C13 C14 1.365(2)
C13 H13 0.9500
C14 C15 1.416(2)
C14 H14 0.9500
C15 C20 1.417(2)
C15 C16 1.422(2)
C16 C17 1.426(2)
C17 C18 1.375(2)
C17 H17 0.9500
C18 C19 1.408(2)
C18 H18 0.9500
C19 C20 1.368(2)
C19 H19 0.9500
C20 H20 0.9500
C21 H21A 0.9800
C21 H21B 0.9800
C21 H21C 0.9800
C22 H22A 0.9800
C22 H22B 0.9800
C22 H22C 0.9800

loop_
_geom_torsion_atom_site_label_1
_geom_torsion_atom_site_label_2
_geom_torsion_atom_site_label_3
_geom_torsion_atom_site_label_4
_geom_torsion
C6 C1 C2 N1 177.37(14)
C11 C1 C2 N1 -5.2(2)
C6 C1 C2 C3 0.7(2)
C11 C1 C2 C3 178.15(14)
N1 C2 C3 C4 -177.71(16)
C1 C2 C3 C4 -0.9(2)
C2 C3 C4 C5 0.5(3)
C3 C4 C5 C10 -179.87(16)
C3 C4 C5 C6 0.1(2)
C10 C5 C6 C7 0.0(2)
C4 C5 C6 C7 179.98(15)
C10 C5 C6 C1 179.64(15)
C4 C5 C6 C1 -0.3(2)
C2 C1 C6 C7 179.61(14)
C11 C1 C6 C7 2.1(2)
C2 C1 C6 C5 -0.1(2)
C11 C1 C6 C5 -177.56(13)
C5 C6 C7 C8 -0.1(2)
C1 C6 C7 C8 -179.79(15)
C6 C7 C8 C9 0.1(2)
C7 C8 C9 C10 0.0(3)
C8 C9 C10 C5 -0.2(3)
C4 C5 C10 C9 -179.83(16)
C6 C5 C10 C9 0.2(2)
C2 C1 C11 C12 111.62(17)
C6 C1 C11 C12 -70.9(2)
C2 C1 C11 C16 -73.49(19)
C6 C1 C11 C16 103.97(16)
C22 N2 C12 C11 169.31(14)
C21 N2 C12 C11 -41.4(2)
C22 N2 C12 C13 -7.8(2)
C21 N2 C12 C13 141.45(16)
C16 C11 C12 N2 179.44(14)
C1 C11 C12 N2 -5.7(2)
C16 C11 C12 C13 -3.4(2)
C1 C11 C12 C13 171.36(14)
N2 C12 C13 C14 179.00(15)
C11 C12 C13 C14 1.8(2)
C12 C13 C14 C15 1.1(2)
C13 C14 C15 C20 179.97(15)
C13 C14 C15 C16 -2.1(2)
C14 C15 C16 C17 -177.93(13)
C20 C15 C16 C17 0.0(2)
C14 C15 C16 C11 0.4(2)
C20 C15 C16 C11 178.32(14)
C12 C11 C16 C15 2.4(2)
C1 C11 C16 C15 -172.66(13)
C12 C11 C16 C17 -179.34(14)
C1 C11 C16 C17 5.6(2)
C15 C16 C17 C18 -1.0(2)
C11 C16 C17 C18 -179.31(16)
C16 C17 C18 C19 1.0(3)
C17 C18 C19 C20 0.0(3)
C18 C19 C20 C15 -1.0(3)
C14 C15 C20 C19 178.87(15)
C16 C15 C20 C19 1.0(2)

loop_
_cod_related_entry_id
_cod_related_entry_database
_cod_related_entry_code
1 ChemSpider 9220376
